data_4073600
loop_
_publ_author_name
'Iglesias, Manuel'
'Beetstra, Dirk J.'
'Stasch, Andreas'
'Horton, Peter N.'
'Hursthouse, Michael B.'
'Coles, Simon J.'
'Cavell, Kingsley J.'
'Dervisi, Athanasia'
'Fallis, Ian A.'

_publ_section_title
;
 First Examples of Diazepanylidene Carbenes and Their
 Late-Transition-Metal Complexes
;
_journal_issue 19
_journal_name_full Organometallics
_journal_page_first 4800
_journal_paper_doi 10.1021/om7004904
_journal_volume 26
_journal_year 2007
_chemical_formula_sum 'C28.75 H47.75 Br Ir N2 O2'
_chemical_formula_weight 725.55
_chemical_name_systematic
; 
 ? 
;
_space_group_IT_number 4
_symmetry_cell_setting monoclinic
_symmetry_space_group_name_Hall 'P 2yb'
_symmetry_space_group_name_H-M 'P 1 21 1'
_atom_sites_solution_hydrogens geom
_atom_sites_solution_primary direct
_atom_sites_solution_secondary difmap
_audit_creation_method SHELXL-97
_cell_angle_alpha 90.00
_cell_angle_beta 109.39(3)
_cell_angle_gamma 90.00
_cell_formula_units_Z 8
_cell_length_a 20.584(4)
_cell_length_b 12.814(3)
_cell_length_c 27.659(6)
_cell_measurement_temperature 150(2)
_cell_volume 6882(3)
_computing_structure_refinement 'SHELXL-97 (Sheldrick, 1997)'
_computing_structure_solution 'SHELXS-97 (Sheldrick, 1990)'
_diffrn_ambient_temperature 150(2)
_diffrn_measured_fraction_theta_full 0.996
_diffrn_measured_fraction_theta_max 0.996
_diffrn_measurement_device_type 'Nonius Kappa CCD'
_diffrn_radiation_monochromator graphite
_diffrn_radiation_source 'fine-focus sealed tube'
_diffrn_radiation_type MoK\a
_diffrn_radiation_wavelength 0.71073
_diffrn_reflns_av_R_equivalents 0.0950
_diffrn_reflns_av_sigmaI/netI 0.0922
_diffrn_reflns_limit_h_max 23
_diffrn_reflns_limit_h_min -24
_diffrn_reflns_limit_k_max 15
_diffrn_reflns_limit_k_min -15
_diffrn_reflns_limit_l_max 33
_diffrn_reflns_limit_l_min -33
_diffrn_reflns_number 53504
_diffrn_reflns_theta_full 25.50
_diffrn_reflns_theta_max 25.50
_diffrn_reflns_theta_min 2.94
_exptl_absorpt_coefficient_mu 5.064
_exptl_absorpt_correction_T_max 0.736
_exptl_absorpt_correction_T_min 0.478
_exptl_absorpt_correction_type multi-scan
_exptl_absorpt_process_details 'Sortav (Blessing, 1995)'
_exptl_crystal_colour yellow
_exptl_crystal_density_diffrn 1.401
_exptl_crystal_density_method 'not measured'
_exptl_crystal_description plate
_exptl_crystal_F_000 2898
_exptl_crystal_size_max 0.25
_exptl_crystal_size_mid 0.20
_exptl_crystal_size_min 0.08
_refine_diff_density_max 1.048
_refine_diff_density_min -1.677
_refine_diff_density_rms 0.138
_refine_ls_abs_structure_details 'Flack H D (1983), Acta Cryst. A39, 876-881'
_refine_ls_abs_structure_Flack 0.025(8)
_refine_ls_extinction_method none
_refine_ls_goodness_of_fit_ref 1.061
_refine_ls_hydrogen_treatment constr
_refine_ls_matrix_type full
_refine_ls_number_parameters 1233
_refine_ls_number_reflns 25075
_refine_ls_number_restraints 19
_refine_ls_restrained_S_all 1.062
_refine_ls_R_factor_all 0.0705
_refine_ls_R_factor_gt 0.0563
_refine_ls_shift/su_max 0.002
_refine_ls_shift/su_mean 0.000
_refine_ls_structure_factor_coef Fsqd
_refine_ls_weighting_details 'calc w=1/[\s^2^(Fo^2^)+(0.0714P)^2^+0.0000P] where P=(Fo^2^+2Fc^2^)/3'
_refine_ls_weighting_scheme calc
_refine_ls_wR_factor_gt 0.1389
_refine_ls_wR_factor_ref 0.1466
_reflns_number_gt 20709
_reflns_number_total 25075
_reflns_threshold_expression >2sigma(I)
_cod_data_source_file om7004904-file002.cif
_cod_data_source_block Ir(COD)(4)Cl
_cod_depositor_comments
;
The following automatic conversions were performed:

'_exptl_absorpt_correction_type' value 'multi scan' changed to
'multi-scan' according to
/home/saulius/struct/CIF-dictionaries/cif_core.dic dictionary named
'cif_core.dic' version 2.4.1 from 2010-06-29.

Automatic conversion script
Id: cif_fix_values 1715 2011-07-08 13:25:40Z adriana 
;
_cod_original_cell_volume 6882(2)
_cod_original_sg_symbol_H-M P2(1)
_cod_database_code 4073600

loop_
_symmetry_equiv_pos_as_xyz
'x, y, z'
'-x, y+1/2, -z'

loop_
_atom_site_label
_atom_site_type_symbol
_atom_site_fract_x
_atom_site_fract_y
_atom_site_fract_z
_atom_site_U_iso_or_equiv
_atom_site_adp_type
_atom_site_occupancy
_atom_site_symmetry_multiplicity
_atom_site_calc_flag
_atom_site_refinement_flags
Ir1 Ir 0.05924(2) 0.35158(3) 0.069585(18) 0.03315(12) Uani 1 1 d .
Br1 Br 0.04894(7) 0.54667(12) 0.06739(6) 0.0594(4) Uani 1 1 d .
O1 O -0.1466(4) 0.3621(8) -0.1689(3) 0.063(2) Uani 1 1 d .
N1 N -0.0026(4) 0.3536(8) -0.0452(4) 0.037(2) Uani 1 1 d .
C1 C -0.0198(5) 0.3453(11) -0.0019(5) 0.042(3) Uani 1 1 d .
Ir2 Ir 0.44192(2) 0.95118(3) 0.440979(19) 0.03656(13) Uani 1 1 d .
Br2 Br 0.45147(8) 1.14485(12) 0.44528(7) 0.0659(4) Uani 1 1 d .
O2 O -0.2246(4) 0.3093(8) -0.1301(4) 0.065(3) Uani 1 1 d .
N2 N -0.0862(4) 0.3329(8) -0.0029(4) 0.046(3) Uani 1 1 d .
C2 C -0.0449(6) 0.3939(9) -0.0944(5) 0.049(3) Uani 1 1 d .
H2A H -0.0177 0.3948 -0.1179 0.059 Uiso 1 1 calc R
H2B H -0.0581 0.4668 -0.0901 0.059 Uiso 1 1 calc R
Ir3 Ir 0.43253(2) 0.54710(4) 0.948766(18) 0.03517(12) Uani 1 1 d .
Br3 Br 0.43225(7) 0.35696(11) 0.96395(6) 0.0566(3) Uani 1 1 d .
O3 O 0.7249(4) 0.8869(8) 0.6394(4) 0.070(3) Uani 1 1 d .
N3 N 0.5856(4) 0.9359(7) 0.5123(4) 0.037(2) Uani 1 1 d .
C3 C -0.1121(5) 0.3276(9) -0.1193(5) 0.042(3) Uani 1 1 d .
H3 H -0.1010 0.2516 -0.1190 0.050 Uiso 1 1 calc R
Ir4 Ir 0.93396(2) 0.64213(3) 1.440545(19) 0.03504(13) Uani 1 1 d .
Br4 Br 0.93527(7) 0.44848(13) 1.45220(7) 0.0624(4) Uani 1 1 d .
O4 O 0.6477(5) 0.9223(8) 0.6796(4) 0.068(3) Uani 1 1 d .
N4 N 0.5024(4) 0.9454(8) 0.5547(4) 0.043(2) Uani 1 1 d .
C4 C -0.1626(5) 0.3471(13) -0.0930(5) 0.060(4) Uani 1 1 d .
H4 H -0.1664 0.4236 -0.0873 0.072 Uiso 1 1 calc R
O5 O 0.7194(5) 0.5748(9) 1.1439(4) 0.079(3) Uani 1 1 d .
N5 N 0.5770(4) 0.5527(9) 1.0202(3) 0.044(2) Uani 1 1 d .
C5 C -0.1437(5) 0.2891(9) -0.0427(4) 0.045(3) Uani 1 1 d .
H5A H -0.1841 0.2881 -0.0310 0.054 Uiso 1 1 calc R
H5B H -0.1327 0.2159 -0.0485 0.054 Uiso 1 1 calc R
O6 O 0.6424(4) 0.6377(8) 1.1825(3) 0.064(2) Uani 1 1 d .
N6 N 0.4971(4) 0.5777(7) 1.0636(3) 0.032(2) Uani 1 1 d .
C6 C -0.2187(6) 0.3262(16) -0.1784(6) 0.081(5) Uani 1 1 d .
O7 O 1.2141(5) 0.6482(11) 1.6408(4) 0.100(4) Uani 1 1 d .
N7 N 1.0769(4) 0.6469(8) 1.5133(4) 0.039(2) Uani 1 1 d .
C7 C -0.2339(9) 0.2305(15) -0.2086(7) 0.107(8) Uani 1 1 d .
H7A H -0.1971 0.1795 -0.1938 0.160 Uiso 1 1 calc R
H7B H -0.2370 0.2458 -0.2440 0.160 Uiso 1 1 calc R
H7C H -0.2779 0.2017 -0.2082 0.160 Uiso 1 1 calc R
O8 O 1.1350(5) 0.6733(9) 1.6815(3) 0.080(3) Uani 1 1 d .
N8 N 0.9926(4) 0.6600(8) 1.5555(4) 0.042(2) Uani 1 1 d .
C8 C -0.2635(7) 0.4154(14) -0.2049(6) 0.088(6) Uani 1 1 d .
H8A H -0.3095 0.4071 -0.2024 0.132 Uiso 1 1 calc R
H8B H -0.2668 0.4164 -0.2411 0.132 Uiso 1 1 calc R
H8C H -0.2433 0.4811 -0.1887 0.132 Uiso 1 1 calc R
C9 C 0.0729(5) 0.3590(8) -0.0379(4) 0.037(3) Uani 1 1 d .
H9 H 0.0982 0.3425 -0.0011 0.045 Uiso 1 1 calc R
C10 C 0.0965(5) 0.4695(9) -0.0484(5) 0.045(3) Uani 1 1 d .
H10A H 0.0737 0.4885 -0.0848 0.054 Uiso 1 1 calc R
H10B H 0.0834 0.5218 -0.0269 0.054 Uiso 1 1 calc R
C11 C 0.1723(5) 0.4689(9) -0.0361(5) 0.052(3) Uani 1 1 d .
H11A H 0.1940 0.4557 0.0011 0.062 Uiso 1 1 calc R
H11B H 0.1870 0.5391 -0.0433 0.062 Uiso 1 1 calc R
C12 C 0.1991(6) 0.3902(10) -0.0647(6) 0.058(4) Uani 1 1 d .
H12A H 0.2501 0.3912 -0.0519 0.070 Uiso 1 1 calc R
H12B H 0.1833 0.4082 -0.1015 0.070 Uiso 1 1 calc R
C13 C 0.1730(6) 0.2791(10) -0.0575(7) 0.064(4) Uani 1 1 d .
H13A H 0.1862 0.2293 -0.0800 0.077 Uiso 1 1 calc R
H13B H 0.1954 0.2564 -0.0216 0.077 Uiso 1 1 calc R
C14 C 0.0948(6) 0.2768(9) -0.0702(5) 0.048(3) Uani 1 1 d .
H14A H 0.0802 0.2066 -0.0630 0.058 Uiso 1 1 calc R
H14B H 0.0720 0.2916 -0.1071 0.058 Uiso 1 1 calc R
C15 C -0.1006(5) 0.3624(8) 0.0441(4) 0.039(3) Uani 1 1 d .
H15 H -0.0550 0.3765 0.0708 0.047 Uiso 1 1 calc R
C16 C -0.1425(6) 0.4603(10) 0.0399(6) 0.057(4) Uani 1 1 d .
H16A H -0.1214 0.5166 0.0257 0.069 Uiso 1 1 calc R
H16B H -0.1894 0.4478 0.0155 0.069 Uiso 1 1 calc R
C17 C -0.1481(7) 0.4961(10) 0.0901(6) 0.065(4) Uani 1 1 d .
H17A H -0.1794 0.5570 0.0842 0.078 Uiso 1 1 calc R
H17B H -0.1022 0.5181 0.1132 0.078 Uiso 1 1 calc R
C18 C -0.1767(7) 0.4054(10) 0.1160(7) 0.075(5) Uani 1 1 d .
H18A H -0.1736 0.4265 0.1511 0.090 Uiso 1 1 calc R
H18B H -0.2258 0.3928 0.0961 0.090 Uiso 1 1 calc R
C19 C -0.1357(6) 0.3048(10) 0.1183(5) 0.057(3) Uani 1 1 d .
H19A H -0.1572 0.2475 0.1317 0.068 Uiso 1 1 calc R
H19B H -0.0881 0.3144 0.1422 0.068 Uiso 1 1 calc R
C20 C -0.1332(6) 0.2745(9) 0.0648(6) 0.054(4) Uani 1 1 d .
H20A H -0.1060 0.2098 0.0674 0.064 Uiso 1 1 calc R
H20B H -0.1805 0.2613 0.0412 0.064 Uiso 1 1 calc R
C21 C 0.1126(5) 0.3506(10) 0.1515(4) 0.039(3) Uani 1 1 d .
H21 H 0.0840 0.4092 0.1508 0.047 Uiso 1 1 calc R
C22 C 0.1600(5) 0.3602(10) 0.1288(4) 0.037(3) Uani 1 1 d .
H22 H 0.1662 0.4281 0.1173 0.044 Uiso 1 1 calc R
C23 C 0.2044(6) 0.2764(11) 0.1192(6) 0.064(4) Uani 1 1 d .
H23A H 0.2398 0.2586 0.1524 0.077 Uiso 1 1 calc R
H23B H 0.2287 0.3054 0.0968 0.077 Uiso 1 1 calc R
C24 C 0.1700(6) 0.1779(10) 0.0956(6) 0.058(4) Uani 1 1 d .
H24A H 0.1734 0.1268 0.1232 0.070 Uiso 1 1 calc R
H24B H 0.1951 0.1486 0.0738 0.070 Uiso 1 1 calc R
C25 C 0.0919(5) 0.1909(8) 0.0621(5) 0.035(3) Uani 1 1 d .
H25 H 0.0787 0.1982 0.0260 0.043 Uiso 1 1 calc R
C26 C 0.0426(5) 0.1914(8) 0.0865(5) 0.034(3) Uani 1 1 d .
H26 H -0.0034 0.2030 0.0649 0.041 Uiso 1 1 calc R
C27 C 0.0520(7) 0.1767(8) 0.1398(5) 0.054(4) Uani 1 1 d .
H27A H 0.0702 0.1054 0.1496 0.064 Uiso 1 1 calc R
H27B H 0.0064 0.1806 0.1443 0.064 Uiso 1 1 calc R
C28 C 0.1014(7) 0.2561(12) 0.1778(5) 0.066(4) Uani 1 1 d .
H28A H 0.0813 0.2760 0.2044 0.080 Uiso 1 1 calc R
H28B H 0.1462 0.2219 0.1950 0.080 Uiso 1 1 calc R
C29 C 0.5185(5) 0.9406(10) 0.5121(5) 0.040(3) Uani 1 1 d .
C30 C 0.6473(5) 0.8866(10) 0.5513(5) 0.053(3) Uani 1 1 d .
H30A H 0.6878 0.8952 0.5398 0.064 Uiso 1 1 calc R
H30B H 0.6388 0.8109 0.5529 0.064 Uiso 1 1 calc R
C31 C 0.6641(5) 0.9328(10) 0.6046(5) 0.051(3) Uani 1 1 d .
H31 H 0.6703 1.0101 0.6032 0.061 Uiso 1 1 calc R
C32 C 0.6115(7) 0.9098(12) 0.6269(5) 0.057(4) Uani 1 1 d .
H32 H 0.5979 0.8349 0.6203 0.068 Uiso 1 1 calc R
C33 C 0.5499(6) 0.9741(10) 0.6076(5) 0.054(3) Uani 1 1 d .
H33A H 0.5642 1.0477 0.6071 0.065 Uiso 1 1 calc R
H33B H 0.5238 0.9692 0.6318 0.065 Uiso 1 1 calc R
C34 C 0.7158(7) 0.8884(14) 0.6881(6) 0.075(5) Uani 1 1 d .
C35 C 0.7660(9) 0.9675(17) 0.7238(7) 0.128(8) Uani 1 1 d .
H35A H 0.7623 1.0347 0.7062 0.193 Uiso 1 1 calc R
H35B H 0.8132 0.9412 0.7328 0.193 Uiso 1 1 calc R
H35C H 0.7542 0.9765 0.7551 0.193 Uiso 1 1 calc R
C36 C 0.7279(8) 0.7822(17) 0.7091(9) 0.120(8) Uani 1 1 d .
H36A H 0.7776 0.7698 0.7241 0.179 Uiso 1 1 calc R
H36B H 0.7078 0.7316 0.6816 0.179 Uiso 1 1 calc R
H36C H 0.7065 0.7742 0.7357 0.179 Uiso 1 1 calc R
C37 C 0.5982(5) 0.9564(9) 0.4644(4) 0.036(2) Uani 1 1 d .
H37 H 0.5526 0.9688 0.4374 0.044 Uiso 1 1 calc R
C38 C 0.6412(5) 1.0574(9) 0.4692(5) 0.049(3) Uani 1 1 d .
H38A H 0.6186 1.1150 0.4814 0.059 Uiso 1 1 calc R
H38B H 0.6875 1.0467 0.4947 0.059 Uiso 1 1 calc R
C39 C 0.6482(8) 1.0874(10) 0.4177(6) 0.071(4) Uani 1 1 d .
H39A H 0.6025 1.1077 0.3937 0.085 Uiso 1 1 calc R
H39B H 0.6790 1.1488 0.4226 0.085 Uiso 1 1 calc R
C40 C 0.6762(8) 1.0019(9) 0.3948(7) 0.069(4) Uani 1 1 d .
H40A H 0.7250 0.9903 0.4156 0.082 Uiso 1 1 calc R
H40B H 0.6745 1.0226 0.3599 0.082 Uiso 1 1 calc R
C41 C 0.6372(7) 0.9019(11) 0.3916(6) 0.068(4) Uani 1 1 d .
H41A H 0.6599 0.8460 0.3784 0.082 Uiso 1 1 calc R
H41B H 0.5899 0.9106 0.3672 0.082 Uiso 1 1 calc R
C42 C 0.6336(6) 0.8688(9) 0.4456(5) 0.048(3) Uani 1 1 d .
H42A H 0.6071 0.8032 0.4425 0.058 Uiso 1 1 calc R
H42B H 0.6805 0.8574 0.4701 0.058 Uiso 1 1 calc R
C43 C 0.4296(5) 0.9576(9) 0.5497(4) 0.043(3) Uani 1 1 d .
H43 H 0.4018 0.9478 0.5127 0.051 Uiso 1 1 calc R
C44 C 0.4109(6) 1.0648(9) 0.5664(5) 0.056(3) Uani 1 1 d .
H44A H 0.4352 1.0747 0.6035 0.067 Uiso 1 1 calc R
H44B H 0.4259 1.1206 0.5477 0.067 Uiso 1 1 calc R
C45 C 0.3334(6) 1.0723(10) 0.5553(6) 0.063(4) Uani 1 1 d .
H45A H 0.3221 1.1411 0.5666 0.075 Uiso 1 1 calc R
H45B H 0.3093 1.0663 0.5179 0.075 Uiso 1 1 calc R
C46 C 0.3093(8) 0.9883(11) 0.5823(7) 0.084(6) Uani 1 1 d .
H46A H 0.3291 0.9998 0.6197 0.101 Uiso 1 1 calc R
H46B H 0.2585 0.9921 0.5726 0.101 Uiso 1 1 calc R
C47 C 0.3286(7) 0.8842(11) 0.5701(7) 0.078(5) Uani 1 1 d .
H47A H 0.3042 0.8701 0.5334 0.094 Uiso 1 1 calc R
H47B H 0.3125 0.8322 0.5901 0.094 Uiso 1 1 calc R
C48 C 0.4082(7) 0.8678(10) 0.5814(6) 0.058(4) Uani 1 1 d .
H48A H 0.4175 0.7980 0.5698 0.069 Uiso 1 1 calc R
H48B H 0.4339 0.8747 0.6185 0.069 Uiso 1 1 calc R
C49 C 0.4580(6) 0.7953(9) 0.4235(5) 0.037(3) Uani 1 1 d U
H49 H 0.5049 0.8051 0.4437 0.044 Uiso 1 1 calc R
C50 C 0.4076(6) 0.7970(9) 0.4465(5) 0.040(3) Uani 1 1 d U
H50 H 0.4232 0.8040 0.4827 0.048 Uiso 1 1 calc R
C51 C 0.3270(5) 0.7887(12) 0.4192(6) 0.071(5) Uani 1 1 d .
H51A H 0.3159 0.7174 0.4050 0.086 Uiso 1 1 calc R
H51B H 0.3042 0.7986 0.4452 0.086 Uiso 1 1 calc R
C52 C 0.2987(6) 0.8638(11) 0.3780(6) 0.067(4) Uani 1 1 d .
H52A H 0.2532 0.8863 0.3790 0.081 Uiso 1 1 calc R
H52B H 0.2909 0.8272 0.3450 0.081 Uiso 1 1 calc R
C53 C 0.3411(5) 0.9609(13) 0.3781(5) 0.051(3) Uani 1 1 d .
H53 H 0.3296 1.0237 0.3916 0.062 Uiso 1 1 calc R
C54 C 0.3970(6) 0.9620(13) 0.3591(4) 0.058(4) Uani 1 1 d .
H54 H 0.4247 1.0226 0.3623 0.069 Uiso 1 1 calc R
C55 C 0.4121(9) 0.8617(13) 0.3327(6) 0.085(5) Uani 1 1 d .
H55A H 0.3689 0.8392 0.3062 0.102 Uiso 1 1 calc R
H55B H 0.4454 0.8796 0.3151 0.102 Uiso 1 1 calc R
C56 C 0.4385(8) 0.7778(12) 0.3657(5) 0.067(4) Uani 1 1 d .
H56A H 0.4800 0.7522 0.3589 0.080 Uiso 1 1 calc R
H56B H 0.4040 0.7209 0.3561 0.080 Uiso 1 1 calc R
C57 C 0.5123(5) 0.5610(9) 1.0191(4) 0.033(3) Uani 1 1 d .
C58 C 0.6360(6) 0.5160(10) 1.0636(4) 0.053(3) Uani 1 1 d .
H58A H 0.6761 0.5037 1.0521 0.064 Uiso 1 1 calc R
H58B H 0.6241 0.4493 1.0767 0.064 Uiso 1 1 calc R
C59 C 0.6539(5) 0.5969(10) 1.1055(5) 0.051(3) Uani 1 1 d .
H59 H 0.6531 0.6688 1.0912 0.061 Uiso 1 1 calc R
C60 C 0.6072(6) 0.5887(10) 1.1352(5) 0.049(3) Uani 1 1 d .
H60 H 0.6006 0.5133 1.1416 0.059 Uiso 1 1 calc R
C61 C 0.5390(5) 0.6369(9) 1.1104(4) 0.044(3) Uani 1 1 d .
H61A H 0.5453 0.7095 1.1006 0.053 Uiso 1 1 calc R
H61B H 0.5136 0.6392 1.1352 0.053 Uiso 1 1 calc R
C62 C 0.7163(8) 0.6214(14) 1.1896(8) 0.083(5) Uani 1 1 d .
C63 C 0.7518(9) 0.7289(16) 1.1965(7) 0.116(7) Uani 1 1 d .
H63A H 0.7987 0.7208 1.1954 0.174 Uiso 1 1 calc R
H63B H 0.7538 0.7587 1.2295 0.174 Uiso 1 1 calc R
H63C H 0.7257 0.7756 1.1688 0.174 Uiso 1 1 calc R
C64 C 0.7498(10) 0.5522(19) 1.2348(6) 0.130(9) Uani 1 1 d .
H64A H 0.7312 0.4814 1.2274 0.196 Uiso 1 1 calc R
H64B H 0.7404 0.5794 1.2649 0.196 Uiso 1 1 calc R
H64C H 0.7996 0.5507 1.2415 0.196 Uiso 1 1 calc R
C65 C 0.5915(5) 0.5487(9) 0.9698(4) 0.038(2) Uani 1 1 d .
H65 H 0.5474 0.5679 0.9426 0.046 Uiso 1 1 calc R
C66 C 0.6423(6) 0.6316(10) 0.9688(5) 0.050(3) Uani 1 1 d .
H66A H 0.6878 0.6161 0.9945 0.060 Uiso 1 1 calc R
H66B H 0.6266 0.7004 0.9771 0.060 Uiso 1 1 calc R
C67 C 0.6475(7) 0.6332(10) 0.9140(6) 0.065(4) Uani 1 1 d .
H67A H 0.6025 0.6546 0.8892 0.078 Uiso 1 1 calc R
H67B H 0.6822 0.6855 0.9127 0.078 Uiso 1 1 calc R
C68 C 0.6668(7) 0.5302(9) 0.8992(5) 0.056(3) Uani 1 1 d .
H68A H 0.7139 0.5124 0.9217 0.067 Uiso 1 1 calc R
H68B H 0.6672 0.5338 0.8635 0.067 Uiso 1 1 calc R
C69 C 0.6176(6) 0.4450(10) 0.9028(5) 0.053(3) Uani 1 1 d .
H69A H 0.6346 0.3770 0.8950 0.064 Uiso 1 1 calc R
H69B H 0.5719 0.4578 0.8769 0.064 Uiso 1 1 calc R
C70 C 0.6100(6) 0.4399(8) 0.9560(4) 0.043(3) Uani 1 1 d .
H70A H 0.5734 0.3897 0.9558 0.052 Uiso 1 1 calc R
H70B H 0.6537 0.4163 0.9817 0.052 Uiso 1 1 calc R
C71 C 0.4241(5) 0.5551(9) 1.0612(5) 0.039(3) Uani 1 1 d .
H71 H 0.3975 0.5347 1.0252 0.047 Uiso 1 1 calc R
C72 C 0.3890(5) 0.6508(10) 1.0743(5) 0.047(3) Uani 1 1 d .
H72A H 0.3894 0.7090 1.0509 0.057 Uiso 1 1 calc R
H72B H 0.4139 0.6735 1.1099 0.057 Uiso 1 1 calc R
C73 C 0.3143(6) 0.6215(10) 1.0688(5) 0.051(3) Uani 1 1 d .
H73A H 0.2885 0.6058 1.0324 0.061 Uiso 1 1 calc R
H73B H 0.2917 0.6815 1.0792 0.061 Uiso 1 1 calc R
C74 C 0.3118(8) 0.5248(11) 1.1024(7) 0.078(5) Uani 1 1 d .
H74A H 0.3340 0.5423 1.1391 0.094 Uiso 1 1 calc R
H74B H 0.2632 0.5058 1.0970 0.094 Uiso 1 1 calc R
C75 C 0.3482(8) 0.4341(10) 1.0886(6) 0.078(5) Uani 1 1 d .
H75A H 0.3238 0.4130 1.0527 0.094 Uiso 1 1 calc R
H75B H 0.3481 0.3741 1.1112 0.094 Uiso 1 1 calc R
C76 C 0.4225(6) 0.4650(10) 1.0949(5) 0.056(3) Uani 1 1 d .
H76A H 0.4471 0.4838 1.1311 0.067 Uiso 1 1 calc R
H76B H 0.4466 0.4048 1.0861 0.067 Uiso 1 1 calc R
C77 C 0.3963(6) 0.7025(9) 0.9497(6) 0.052(4) Uani 1 1 d .
H77 H 0.4138 0.6990 0.9861 0.062 Uiso 1 1 calc R
C78 C 0.4462(6) 0.6994(9) 0.9215(6) 0.047(3) Uani 1 1 d .
H78 H 0.4936 0.6902 0.9405 0.056 Uiso 1 1 calc R
C79 C 0.4253(6) 0.7101(10) 0.8642(5) 0.050(3) Uani 1 1 d .
H79A H 0.4615 0.7481 0.8551 0.060 Uiso 1 1 calc R
H79B H 0.3820 0.7507 0.8512 0.060 Uiso 1 1 calc R
C80 C 0.4145(7) 0.5991(10) 0.8387(6) 0.068(4) Uani 1 1 d .
H80A H 0.3839 0.6054 0.8027 0.082 Uiso 1 1 calc R
H80B H 0.4595 0.5721 0.8385 0.082 Uiso 1 1 calc R
C81 C 0.3841(6) 0.5238(9) 0.8658(5) 0.048(3) Uani 1 1 d .
H81 H 0.4032 0.4556 0.8688 0.057 Uiso 1 1 calc R
C82 C 0.3340(5) 0.5353(11) 0.8868(5) 0.051(3) Uani 1 1 d .
H82 H 0.3250 0.4785 0.9058 0.061 Uiso 1 1 calc R
C83 C 0.2908(6) 0.6344(12) 0.8819(6) 0.072(5) Uani 1 1 d .
H83A H 0.2859 0.6687 0.8488 0.087 Uiso 1 1 calc R
H83B H 0.2442 0.6153 0.8819 0.087 Uiso 1 1 calc R
C84 C 0.3229(6) 0.7105(10) 0.9252(6) 0.062(4) Uani 1 1 d .
H84A H 0.3121 0.7822 0.9115 0.074 Uiso 1 1 calc R
H84B H 0.3007 0.7007 0.9516 0.074 Uiso 1 1 calc R
C85 C 1.0110(5) 0.6525(10) 1.5112(4) 0.036(3) Uani 1 1 d .
C86 C 1.1393(6) 0.6146(11) 1.5564(5) 0.062(4) Uani 1 1 d .
H86A H 1.1357 0.5392 1.5628 0.074 Uiso 1 1 calc R
H86B H 1.1803 0.6245 1.5457 0.074 Uiso 1 1 calc R
C87 C 1.1502(7) 0.6703(11) 1.6038(5) 0.060(4) Uani 1 1 d .
H87 H 1.1467 0.7470 1.5968 0.072 Uiso 1 1 calc R
C88 C 1.1006(6) 0.6409(10) 1.6292(5) 0.055(3) Uani 1 1 d .
H88 H 1.0925 0.5639 1.6272 0.065 Uiso 1 1 calc R
C89 C 1.0349(5) 0.6983(9) 1.6073(4) 0.046(3) Uani 1 1 d .
H89A H 1.0450 0.7733 1.6049 0.055 Uiso 1 1 calc R
H89B H 1.0078 0.6916 1.6308 0.055 Uiso 1 1 calc R
C90 C 1.2089(9) 0.664(2) 1.6890(8) 0.111(8) Uani 1 1 d .
C91 C 1.2364(11) 0.5636(19) 1.7250(8) 0.150(10) Uani 1 1 d .
H91A H 1.2126 0.5010 1.7075 0.225 Uiso 1 1 calc R
H91B H 1.2274 0.5729 1.7573 0.225 Uiso 1 1 calc R
H91C H 1.2861 0.5559 1.7320 0.225 Uiso 1 1 calc R
C92 C 1.2373(11) 0.7678(17) 1.7181(9) 0.142(10) Uani 1 1 d .
H92A H 1.2878 0.7666 1.7300 0.214 Uiso 1 1 calc R
H92B H 1.2213 0.7748 1.7476 0.214 Uiso 1 1 calc R
H92C H 1.2208 0.8272 1.6949 0.214 Uiso 1 1 calc R
C93 C 1.0885(5) 0.6418(9) 1.4628(4) 0.041(3) Uani 1 1 d .
H93 H 1.0432 0.6546 1.4355 0.049 Uiso 1 1 calc R
C94 C 1.1142(6) 0.5332(9) 1.4527(4) 0.042(3) Uani 1 1 d .
H94A H 1.1603 0.5192 1.4780 0.051 Uiso 1 1 calc R
H94B H 1.0822 0.4785 1.4563 0.051 Uiso 1 1 calc R
C95 C 1.1182(6) 0.5309(10) 1.3983(5) 0.050(3) Uani 1 1 d .
H95A H 1.1361 0.4622 1.3922 0.060 Uiso 1 1 calc R
H95B H 1.0713 0.5392 1.3732 0.060 Uiso 1 1 calc R
C96 C 1.1634(7) 0.6148(11) 1.3900(6) 0.069(4) Uani 1 1 d .
H96A H 1.1605 0.6150 1.3535 0.082 Uiso 1 1 calc R
H96B H 1.2118 0.6000 1.4110 0.082 Uiso 1 1 calc R
C97 C 1.1432(7) 0.7216(11) 1.4040(7) 0.074(5) Uani 1 1 d .
H97A H 1.1768 0.7736 1.4002 0.089 Uiso 1 1 calc R
H97B H 1.0975 0.7402 1.3794 0.089 Uiso 1 1 calc R
C98 C 1.1401(6) 0.7293(10) 1.4574(6) 0.061(4) Uani 1 1 d .
H98A H 1.1235 0.7991 1.4632 0.073 Uiso 1 1 calc R
H98B H 1.1864 0.7181 1.4829 0.073 Uiso 1 1 calc R
C99 C 0.9188(5) 0.6449(10) 1.5497(4) 0.043(3) Uani 1 1 d .
H99 H 0.8928 0.6369 1.5123 0.051 Uiso 1 1 calc R
C100 C 0.9100(6) 0.5463(9) 1.5756(5) 0.053(3) Uani 1 1 d .
H10C H 0.9337 0.5527 1.6130 0.064 Uiso 1 1 calc R
H10D H 0.9311 0.4875 1.5629 0.064 Uiso 1 1 calc R
C101 C 0.8315(7) 0.5240(12) 1.5646(7) 0.079(5) Uani 1 1 d .
H10E H 0.8083 0.5115 1.5275 0.095 Uiso 1 1 calc R
H10F H 0.8257 0.4611 1.5835 0.095 Uiso 1 1 calc R
C102 C 0.7990(7) 0.6204(11) 1.5821(6) 0.069(4) Uani 1 1 d .
H10G H 0.7489 0.6087 1.5737 0.083 Uiso 1 1 calc R
H10H H 0.8194 0.6277 1.6198 0.083 Uiso 1 1 calc R
C103 C 0.8104(6) 0.7219(10) 1.5567(6) 0.059(4) Uani 1 1 d .
H10I H 0.7903 0.7814 1.5697 0.070 Uiso 1 1 calc R
H10J H 0.7874 0.7175 1.5191 0.070 Uiso 1 1 calc R
C104 C 0.8888(6) 0.7390(10) 1.5691(5) 0.050(3) Uani 1 1 d .
H10K H 0.8969 0.8035 1.5522 0.059 Uiso 1 1 calc R
H10L H 0.9115 0.7469 1.6065 0.059 Uiso 1 1 calc R
C105 C 0.8387(6) 0.6306(13) 1.3774(5) 0.056(4) Uani 1 1 d .
H105 H 0.8291 0.5735 1.3960 0.067 Uiso 1 1 calc R
C106 C 0.8939(6) 0.6215(10) 1.3588(4) 0.044(3) Uani 1 1 d .
H106 H 0.9165 0.5560 1.3621 0.053 Uiso 1 1 calc R
C107 C 0.9205(7) 0.7138(11) 1.3328(5) 0.063(4) Uani 1 1 d .
H10M H 0.9632 0.6911 1.3269 0.076 Uiso 1 1 calc R
H10N H 0.8857 0.7278 1.2989 0.076 Uiso 1 1 calc R
C108 C 0.9339(7) 0.8067(11) 1.3606(5) 0.058(4) Uani 1 1 d .
H10O H 0.8935 0.8529 1.3463 0.069 Uiso 1 1 calc R
H10P H 0.9734 0.8409 1.3542 0.069 Uiso 1 1 calc R
C109 C 0.9503(6) 0.8017(9) 1.4206(5) 0.040(3) Uani 1 1 d U
H109 H 0.9970 0.8034 1.4424 0.048 Uiso 1 1 calc R
C110 C 0.8977(6) 0.7949(9) 1.4433(5) 0.047(3) Uani 1 1 d .
H110 H 0.9116 0.7821 1.4791 0.056 Uiso 1 1 calc R
C111 C 0.8232(6) 0.8061(11) 1.4157(6) 0.063(4) Uani 1 1 d .
H11C H 0.8142 0.8785 1.4027 0.076 Uiso 1 1 calc R
H11D H 0.7984 0.7958 1.4405 0.076 Uiso 1 1 calc R
C112 C 0.7920(7) 0.7293(11) 1.3695(6) 0.066(4) Uani 1 1 d .
H11E H 0.7448 0.7088 1.3675 0.079 Uiso 1 1 calc R
H11F H 0.7894 0.7642 1.3369 0.079 Uiso 1 1 calc R

loop_
_atom_site_aniso_label
_atom_site_aniso_U_11
_atom_site_aniso_U_22
_atom_site_aniso_U_33
_atom_site_aniso_U_23
_atom_site_aniso_U_13
_atom_site_aniso_U_12
Ir1 0.0201(2) 0.0265(2) 0.0485(3) -0.0026(2) 0.00553(19) -0.00199(18)
Br1 0.0479(7) 0.0343(7) 0.0871(11) -0.0087(9) 0.0103(7) -0.0002(7)
O1 0.036(5) 0.095(7) 0.043(5) 0.000(5) -0.004(4) 0.003(5)
N1 0.024(4) 0.031(5) 0.049(6) 0.002(5) 0.002(4) -0.010(4)
C1 0.013(5) 0.040(7) 0.074(8) -0.007(7) 0.015(5) -0.011(5)
Ir2 0.0213(2) 0.0333(3) 0.0498(3) 0.0088(2) 0.0048(2) 0.0019(2)
Br2 0.0542(8) 0.0332(7) 0.0976(12) 0.0143(8) 0.0085(8) 0.0025(7)
O2 0.036(5) 0.084(7) 0.058(6) -0.017(5) -0.006(4) -0.015(4)
N2 0.029(5) 0.050(7) 0.053(6) 0.010(5) 0.006(5) -0.003(5)
C2 0.042(7) 0.039(6) 0.056(8) -0.013(6) 0.003(6) 0.004(5)
Ir3 0.0229(2) 0.0357(3) 0.0440(3) -0.0018(2) 0.0073(2) -0.0027(2)
Br3 0.0543(8) 0.0379(7) 0.0772(9) -0.0045(7) 0.0212(7) -0.0044(6)
O3 0.038(5) 0.089(7) 0.063(6) 0.004(5) -0.012(4) 0.005(5)
N3 0.016(4) 0.030(5) 0.060(6) 0.012(5) 0.005(4) 0.006(4)
C3 0.031(6) 0.040(7) 0.046(7) 0.007(5) 0.002(5) -0.001(5)
Ir4 0.0264(3) 0.0280(3) 0.0453(3) -0.0016(2) 0.0047(2) -0.00032(18)
Br4 0.0656(9) 0.0344(8) 0.0783(10) -0.0017(7) 0.0117(8) -0.0025(7)
O4 0.056(6) 0.076(7) 0.060(6) -0.009(5) 0.004(5) 0.011(5)
N4 0.031(5) 0.041(5) 0.054(6) 0.019(5) 0.011(4) 0.015(4)
C4 0.013(5) 0.087(10) 0.064(8) -0.023(9) -0.009(5) -0.006(6)
O5 0.051(6) 0.111(9) 0.057(6) -0.020(6) -0.005(5) 0.031(6)
N5 0.030(5) 0.053(6) 0.044(5) -0.014(6) 0.004(4) 0.020(5)
C5 0.033(6) 0.044(6) 0.050(7) -0.003(5) 0.003(5) -0.016(5)
O6 0.046(5) 0.087(7) 0.044(5) -0.009(5) -0.006(4) 0.007(5)
N6 0.020(4) 0.037(5) 0.037(5) -0.003(4) 0.006(4) 0.003(4)
C6 0.014(6) 0.140(16) 0.068(10) -0.028(11) -0.013(6) -0.015(8)
O7 0.044(6) 0.166(12) 0.070(7) -0.039(8) -0.009(5) 0.020(7)
N7 0.024(5) 0.036(5) 0.051(6) 0.001(5) 0.003(4) 0.001(4)
C7 0.088(13) 0.122(17) 0.113(16) -0.083(14) 0.036(12) -0.058(12)
O8 0.053(6) 0.133(10) 0.037(5) -0.013(6) -0.008(4) 0.006(6)
N8 0.023(5) 0.050(6) 0.045(6) 0.003(5) 0.002(4) 0.014(4)
C8 0.048(9) 0.134(16) 0.059(10) -0.002(10) -0.014(7) 0.027(9)
C9 0.026(5) 0.022(5) 0.060(7) 0.008(5) 0.010(5) -0.010(5)
C10 0.041(6) 0.037(6) 0.060(8) -0.002(6) 0.020(6) 0.006(5)
C11 0.035(6) 0.030(6) 0.088(10) 0.008(6) 0.016(6) -0.007(5)
C12 0.039(7) 0.059(8) 0.077(10) 0.011(7) 0.019(7) -0.008(6)
C13 0.035(7) 0.045(8) 0.115(13) -0.016(8) 0.029(8) 0.001(6)
C14 0.046(7) 0.035(7) 0.071(9) -0.015(6) 0.029(7) -0.009(5)
C15 0.030(6) 0.028(6) 0.057(7) 0.008(6) 0.012(5) 0.005(5)
C16 0.046(7) 0.037(7) 0.088(10) -0.004(7) 0.020(7) -0.003(6)
C17 0.062(9) 0.048(8) 0.095(12) -0.023(8) 0.037(9) -0.010(7)
C18 0.058(9) 0.058(9) 0.133(15) 0.025(9) 0.064(10) 0.013(7)
C19 0.040(7) 0.066(9) 0.067(9) -0.009(7) 0.020(6) -0.014(6)
C20 0.020(6) 0.035(7) 0.101(12) -0.008(7) 0.013(6) -0.006(5)
C21 0.030(6) 0.032(6) 0.055(7) -0.004(6) 0.014(5) -0.002(5)
C22 0.029(6) 0.035(6) 0.041(6) -0.002(6) 0.004(5) -0.004(5)
C23 0.017(6) 0.072(10) 0.089(11) -0.016(8) -0.001(6) 0.010(6)
C24 0.032(7) 0.052(8) 0.073(10) -0.014(7) -0.006(6) 0.012(6)
C25 0.018(5) 0.020(5) 0.062(8) 0.021(5) 0.006(5) 0.015(4)
C26 0.026(5) 0.015(5) 0.055(7) 0.014(5) 0.004(5) -0.011(4)
C27 0.078(9) 0.016(5) 0.049(8) -0.004(5) -0.003(7) -0.013(6)
C28 0.067(9) 0.092(11) 0.037(7) -0.004(7) 0.014(7) -0.033(8)
C29 0.021(5) 0.035(7) 0.063(8) 0.001(6) 0.013(5) 0.006(5)
C30 0.027(6) 0.065(8) 0.064(8) 0.011(6) 0.009(6) 0.008(5)
C31 0.026(6) 0.042(7) 0.072(9) 0.002(6) -0.002(6) -0.010(5)
C32 0.049(8) 0.070(9) 0.043(8) -0.009(7) 0.003(7) 0.007(7)
C33 0.035(6) 0.066(8) 0.057(8) -0.011(6) 0.007(6) 0.021(6)
C34 0.038(8) 0.098(14) 0.058(10) 0.000(9) -0.024(7) -0.005(8)
C35 0.092(14) 0.137(18) 0.099(15) -0.015(14) -0.045(11) 0.008(14)
C36 0.055(11) 0.15(2) 0.14(2) -0.002(16) 0.016(12) 0.043(12)
C37 0.026(5) 0.035(6) 0.045(6) 0.005(6) 0.008(5) 0.003(5)
C38 0.034(6) 0.031(6) 0.087(9) -0.014(6) 0.025(6) -0.009(5)
C39 0.076(10) 0.043(8) 0.112(13) 0.014(8) 0.055(10) 0.012(7)
C40 0.077(10) 0.032(7) 0.120(13) 0.012(7) 0.063(10) 0.008(7)
C41 0.055(8) 0.078(10) 0.076(10) -0.013(8) 0.030(8) 0.011(7)
C42 0.040(7) 0.031(6) 0.077(9) -0.001(6) 0.023(6) -0.002(5)
C43 0.038(6) 0.039(6) 0.047(7) 0.001(6) 0.009(5) -0.009(6)
C44 0.049(7) 0.044(7) 0.075(9) 0.008(7) 0.021(7) 0.011(6)
C45 0.043(7) 0.047(8) 0.106(12) 0.012(7) 0.035(8) 0.013(6)
C46 0.066(10) 0.063(10) 0.141(16) 0.009(10) 0.060(11) 0.015(8)
C47 0.061(9) 0.067(10) 0.129(15) 0.012(9) 0.061(10) -0.008(8)
C48 0.061(8) 0.042(8) 0.079(10) 0.007(7) 0.035(7) 0.000(6)
C49 0.034(4) 0.033(4) 0.040(4) 0.001(4) 0.008(4) -0.018(4)
C50 0.033(4) 0.035(4) 0.043(5) -0.003(4) 0.000(4) -0.015(4)
C51 0.015(6) 0.082(11) 0.096(12) 0.022(9) -0.010(7) -0.011(6)
C52 0.039(7) 0.067(10) 0.079(10) 0.023(9) -0.004(7) -0.013(7)
C53 0.013(5) 0.082(10) 0.048(7) 0.009(7) -0.004(5) -0.001(7)
C54 0.038(7) 0.096(11) 0.035(7) 0.020(8) 0.006(5) -0.003(8)
C55 0.091(12) 0.104(13) 0.072(11) 0.017(11) 0.044(9) 0.035(11)
C56 0.070(10) 0.072(10) 0.057(9) 0.000(8) 0.019(8) 0.004(8)
C57 0.029(5) 0.029(6) 0.041(6) -0.009(5) 0.010(5) -0.004(5)
C58 0.040(7) 0.065(8) 0.041(7) -0.007(6) -0.005(5) 0.020(6)
C59 0.018(6) 0.062(8) 0.063(9) 0.001(7) 0.000(5) 0.006(5)
C60 0.035(7) 0.057(8) 0.041(7) -0.014(6) -0.007(6) 0.018(6)
C61 0.030(6) 0.052(7) 0.045(6) -0.011(6) 0.005(5) 0.020(5)
C62 0.061(10) 0.074(11) 0.103(14) -0.030(10) 0.012(10) 0.001(9)
C63 0.108(15) 0.139(18) 0.067(12) -0.024(12) -0.016(10) -0.049(14)
C64 0.109(15) 0.19(2) 0.061(11) 0.010(15) -0.012(10) 0.090(17)
C65 0.038(6) 0.034(6) 0.044(6) 0.004(6) 0.016(5) 0.003(6)
C66 0.032(6) 0.038(6) 0.082(10) -0.009(7) 0.022(6) -0.004(5)
C67 0.061(9) 0.054(8) 0.102(12) 0.021(8) 0.054(9) 0.010(7)
C68 0.074(9) 0.044(8) 0.063(8) 0.000(6) 0.041(7) -0.001(7)
C69 0.049(7) 0.062(8) 0.049(7) -0.005(7) 0.016(6) 0.012(6)
C70 0.044(6) 0.031(6) 0.058(7) -0.011(5) 0.021(6) 0.003(5)
C71 0.034(6) 0.023(5) 0.065(7) -0.012(6) 0.022(5) -0.012(5)
C72 0.020(5) 0.058(8) 0.060(8) -0.001(6) 0.008(5) 0.003(5)
C73 0.041(7) 0.043(7) 0.073(9) -0.001(6) 0.026(6) 0.015(6)
C74 0.083(10) 0.061(9) 0.118(13) -0.003(9) 0.069(10) -0.013(8)
C75 0.097(11) 0.045(8) 0.115(14) 0.006(8) 0.066(11) -0.012(8)
C76 0.065(8) 0.048(7) 0.058(8) -0.003(6) 0.026(7) -0.005(7)
C77 0.023(6) 0.040(7) 0.089(11) -0.001(7) 0.012(6) -0.007(5)
C78 0.034(7) 0.022(6) 0.075(9) 0.007(6) 0.006(6) 0.010(5)
C79 0.044(7) 0.059(9) 0.040(7) 0.018(6) 0.004(6) 0.000(6)
C80 0.061(9) 0.045(8) 0.081(11) 0.017(7) -0.002(8) -0.016(7)
C81 0.047(7) 0.034(7) 0.042(7) -0.006(5) -0.012(6) -0.014(6)
C82 0.024(6) 0.056(8) 0.056(8) -0.006(7) -0.007(5) -0.003(6)
C83 0.021(6) 0.085(11) 0.089(12) -0.008(10) -0.011(7) -0.003(7)
C84 0.051(8) 0.044(8) 0.095(12) -0.012(8) 0.032(8) 0.003(6)
C85 0.026(6) 0.030(6) 0.038(6) 0.007(5) -0.008(5) 0.008(5)
C86 0.039(7) 0.073(9) 0.058(9) 0.001(7) -0.005(6) 0.014(6)
C87 0.046(8) 0.068(10) 0.059(9) -0.010(7) 0.008(7) 0.016(7)
C88 0.050(8) 0.036(7) 0.062(8) -0.009(6) -0.003(7) 0.004(6)
C89 0.039(6) 0.043(7) 0.047(7) -0.005(5) 0.001(5) -0.006(5)
C90 0.073(12) 0.18(2) 0.087(14) 0.024(14) 0.038(11) 0.076(14)
C91 0.15(2) 0.17(2) 0.078(14) 0.018(16) -0.031(13) 0.059(19)
C92 0.113(17) 0.106(18) 0.16(2) -0.056(17) -0.013(16) -0.004(14)
C93 0.032(6) 0.033(6) 0.051(7) -0.001(6) 0.003(5) -0.011(5)
C94 0.045(7) 0.032(6) 0.053(7) 0.007(5) 0.020(6) 0.013(5)
C95 0.043(7) 0.059(8) 0.049(7) -0.001(6) 0.016(6) -0.003(6)
C96 0.058(9) 0.071(10) 0.080(11) -0.003(8) 0.029(8) 0.015(8)
C97 0.048(8) 0.070(10) 0.108(14) 0.019(9) 0.030(9) -0.009(7)
C98 0.036(7) 0.049(8) 0.103(12) 0.004(8) 0.029(7) -0.003(6)
C99 0.038(6) 0.045(7) 0.043(7) 0.012(6) 0.011(5) -0.001(6)
C100 0.048(7) 0.034(6) 0.076(9) 0.003(7) 0.018(6) 0.010(6)
C101 0.065(10) 0.079(11) 0.105(13) 0.017(9) 0.045(10) 0.009(8)
C102 0.052(8) 0.068(10) 0.101(12) 0.006(8) 0.043(8) 0.002(7)
C103 0.028(6) 0.069(10) 0.078(10) 0.005(8) 0.017(6) 0.012(6)
C104 0.054(7) 0.052(8) 0.049(7) -0.009(6) 0.026(6) -0.012(6)
C105 0.035(7) 0.089(11) 0.034(7) -0.013(7) -0.001(5) -0.012(8)
C106 0.050(7) 0.043(7) 0.032(6) 0.003(5) 0.004(5) 0.002(6)
C107 0.054(8) 0.082(10) 0.051(8) -0.010(7) 0.014(7) -0.019(7)
C108 0.055(8) 0.057(9) 0.061(9) 0.014(7) 0.020(7) 0.000(7)
C109 0.038(4) 0.035(4) 0.041(5) 0.021(4) 0.005(4) -0.005(4)
C110 0.034(6) 0.043(7) 0.055(8) 0.010(6) 0.004(6) -0.007(5)
C111 0.048(8) 0.063(9) 0.068(10) -0.003(7) 0.005(7) 0.010(7)
C112 0.052(8) 0.055(9) 0.081(11) 0.015(8) 0.007(8) 0.019(7)

loop_
_atom_type_symbol
_atom_type_description
_atom_type_scat_dispersion_real
_atom_type_scat_dispersion_imag
_atom_type_scat_source
C C 0.0033 0.0016 'International Tables Vol C Tables 4.2.6.8 and 6.1.1.4'
H H 0.0000 0.0000 'International Tables Vol C Tables 4.2.6.8 and 6.1.1.4'
N N 0.0061 0.0033 'International Tables Vol C Tables 4.2.6.8 and 6.1.1.4'
O O 0.0106 0.0060 'International Tables Vol C Tables 4.2.6.8 and 6.1.1.4'
Ir Ir -1.4442 7.9887 'International Tables Vol C Tables 4.2.6.8 and 6.1.1.4'
Br Br -0.2901 2.4595 'International Tables Vol C Tables 4.2.6.8 and 6.1.1.4'

loop_
_geom_angle_atom_site_label_1
_geom_angle_atom_site_label_2
_geom_angle_atom_site_label_3
_geom_angle
C1 Ir1 C26 92.2(5)
C1 Ir1 C21 161.6(4)
C26 Ir1 C21 80.2(5)
C1 Ir1 C22 162.7(4)
C26 Ir1 C22 93.7(4)
C21 Ir1 C22 35.7(4)
C1 Ir1 C25 92.3(5)
C26 Ir1 C25 37.2(4)
C21 Ir1 C25 91.6(5)
C22 Ir1 C25 82.7(4)
C1 Ir1 Br1 89.0(4)
C26 Ir1 Br1 159.3(3)
C21 Ir1 Br1 92.3(3)
C22 Ir1 Br1 91.1(3)
C25 Ir1 Br1 163.3(3)
C3 O1 C6 103.2(10)
C1 N1 C2 127.2(9)
C1 N1 C9 116.5(9)
C2 N1 C9 112.5(9)
N1 C1 N2 122.9(11)
N1 C1 Ir1 118.6(6)
N2 C1 Ir1 118.6(9)
C29 Ir2 C49 91.6(5)
C29 Ir2 C50 92.2(5)
C49 Ir2 C50 38.3(4)
C29 Ir2 C54 158.2(4)
C49 Ir2 C54 82.2(6)
C50 Ir2 C54 95.7(6)
C29 Ir2 C53 164.1(4)
C49 Ir2 C53 92.9(5)
C50 Ir2 C53 82.0(5)
C54 Ir2 C53 37.7(4)
C29 Ir2 Br2 89.8(4)
C49 Ir2 Br2 160.1(3)
C50 Ir2 Br2 161.5(3)
C54 Ir2 Br2 89.2(5)
C53 Ir2 Br2 91.1(4)
C6 O2 C4 107.1(10)
C1 N2 C5 128.5(11)
C1 N2 C15 116.4(10)
C5 N2 C15 114.9(9)
N1 C2 C3 112.7(10)
C57 Ir3 C77 94.5(5)
C57 Ir3 C78 95.5(5)
C77 Ir3 C78 40.5(5)
C57 Ir3 C82 166.4(4)
C77 Ir3 C82 80.6(5)
C78 Ir3 C82 89.0(5)
C57 Ir3 C81 157.7(4)
C77 Ir3 C81 95.8(5)
C78 Ir3 C81 79.8(5)
C82 Ir3 C81 35.9(4)
C57 Ir3 Br3 88.4(3)
C77 Ir3 Br3 154.0(3)
C78 Ir3 Br3 164.7(4)
C82 Ir3 Br3 90.6(4)
C81 Ir3 Br3 91.0(3)
C34 O3 C31 105.8(11)
C29 N3 C37 118.0(9)
C29 N3 C30 128.8(10)
C37 N3 C30 111.4(8)
O1 C3 C4 102.7(9)
O1 C3 C2 110.3(10)
C4 C3 C2 110.7(10)
C85 Ir4 C110 94.4(5)
C85 Ir4 C106 155.0(5)
C110 Ir4 C106 97.8(5)
C85 Ir4 C105 167.0(5)
C110 Ir4 C105 81.6(6)
C106 Ir4 C105 37.9(4)
C85 Ir4 C109 92.5(5)
C110 Ir4 C109 38.8(5)
C106 Ir4 C109 83.5(5)
C105 Ir4 C109 92.0(6)
C85 Ir4 Br4 88.3(3)
C110 Ir4 Br4 155.0(3)
C106 Ir4 Br4 89.8(3)
C105 Ir4 Br4 90.2(5)
C109 Ir4 Br4 166.0(3)
C32 O4 C34 107.1(11)
C29 N4 C43 118.1(9)
C29 N4 C33 126.7(9)
C43 N4 C33 112.2(9)
O2 C4 C3 101.2(10)
O2 C4 C5 113.0(11)
C3 C4 C5 111.2(11)
C62 O5 C59 105.4(11)
C57 N5 C58 126.4(10)
C57 N5 C65 119.0(9)
C58 N5 C65 112.1(8)
N2 C5 C4 114.2(9)
C60 O6 C62 104.4(10)
C57 N6 C61 127.7(9)
C57 N6 C71 116.5(8)
C61 N6 C71 114.4(8)
O2 C6 C7 110.3(17)
O2 C6 O1 106.0(10)
C7 C6 O1 111.8(13)
O2 C6 C8 110.7(13)
C7 C6 C8 112.4(14)
O1 C6 C8 105.4(14)
C90 O7 C87 108.5(11)
C85 N7 C86 129.7(10)
C85 N7 C93 115.9(9)
C86 N7 C93 111.9(9)
C88 O8 C90 105.0(12)
C85 N8 C99 117.4(9)
C85 N8 C89 128.4(9)
C99 N8 C89 113.4(9)
N1 C9 C14 112.3(9)
N1 C9 C10 112.9(9)
C14 C9 C10 110.2(9)
C11 C10 C9 108.8(9)
C10 C11 C12 115.3(10)
C11 C12 C13 110.2(10)
C14 C13 C12 111.6(10)
C13 C14 C9 109.9(10)
N2 C15 C16 115.0(10)
N2 C15 C20 112.6(10)
C16 C15 C20 109.6(9)
C17 C16 C15 113.6(12)
C16 C17 C18 110.4(11)
C19 C18 C17 110.9(9)
C18 C19 C20 111.3(12)
C15 C20 C19 109.5(10)
C22 C21 C28 124.8(12)
C22 C21 Ir1 72.6(7)
C28 C21 Ir1 114.4(8)
C21 C22 C23 127.4(12)
C21 C22 Ir1 71.7(7)
C23 C22 Ir1 108.5(8)
C22 C23 C24 117.3(10)
C23 C24 C25 114.4(10)
C26 C25 C24 118.8(11)
C26 C25 Ir1 69.8(6)
C24 C25 Ir1 109.2(8)
C25 C26 C27 128.7(11)
C25 C26 Ir1 72.9(5)
C27 C26 Ir1 111.7(8)
C26 C27 C28 116.1(10)
C21 C28 C27 112.1(11)
N4 C29 N3 122.9(10)
N4 C29 Ir2 120.1(7)
N3 C29 Ir2 116.8(8)
N3 C30 C31 113.5(10)
O3 C31 C32 103.9(11)
O3 C31 C30 111.1(10)
C32 C31 C30 112.0(10)
O4 C32 C31 101.8(11)
O4 C32 C33 114.4(11)
C31 C32 C33 114.4(12)
C32 C33 N4 115.0(10)
O4 C34 O3 106.4(11)
O4 C34 C36 112.4(14)
O3 C34 C36 107.7(16)
O4 C34 C35 108.7(15)
O3 C34 C35 110.1(15)
C36 C34 C35 111.4(15)
N3 C37 C42 115.3(10)
N3 C37 C38 110.0(9)
C42 C37 C38 108.8(8)
C39 C38 C37 111.0(10)
C40 C39 C38 112.6(11)
C39 C40 C41 112.5(10)
C40 C41 C42 111.5(12)
C37 C42 C41 107.6(10)
N4 C43 C44 114.6(10)
N4 C43 C48 109.4(9)
C44 C43 C48 109.7(10)
C45 C44 C43 110.2(10)
C46 C45 C44 110.8(11)
C47 C46 C45 112.6(12)
C46 C47 C48 114.8(13)
C47 C48 C43 104.7(10)
C50 C49 C56 120.4(12)
C50 C49 Ir2 71.4(6)
C56 C49 Ir2 111.9(9)
C49 C50 C51 127.3(12)
C49 C50 Ir2 70.4(6)
C51 C50 Ir2 110.5(8)
C52 C51 C50 114.4(11)
C51 C52 C53 117.3(11)
C54 C53 C52 123.0(15)
C54 C53 Ir2 68.2(6)
C52 C53 Ir2 110.0(9)
C53 C54 C55 118.6(14)
C53 C54 Ir2 74.0(7)
C55 C54 Ir2 110.9(9)
C56 C55 C54 115.1(13)
C55 C56 C49 118.6(13)
N5 C57 N6 120.9(9)
N5 C57 Ir3 119.0(7)
N6 C57 Ir3 120.1(7)
N5 C58 C59 109.4(9)
O5 C59 C60 101.6(11)
O5 C59 C58 111.2(10)
C60 C59 C58 110.1(11)
O6 C60 C59 104.8(10)
O6 C60 C61 111.1(9)
C59 C60 C61 114.2(11)
C60 C61 N6 112.0(9)
O5 C62 O6 106.9(12)
O5 C62 C64 110.4(15)
O6 C62 C64 111.2(16)
O5 C62 C63 109.0(16)
O6 C62 C63 108.3(14)
C64 C62 C63 110.9(17)
C66 C65 N5 110.1(10)
C66 C65 C70 114.3(9)
N5 C65 C70 113.7(10)
C65 C66 C67 107.6(10)
C68 C67 C66 111.8(11)
C67 C68 C69 112.2(10)
C68 C69 C70 112.3(10)
C65 C70 C69 108.3(10)
C76 C71 N6 110.4(9)
C76 C71 C72 111.3(9)
N6 C71 C72 112.2(8)
C71 C72 C73 108.4(10)
C72 C73 C74 111.3(11)
C75 C74 C73 110.2(10)
C74 C75 C76 109.6(11)
C71 C76 C75 110.9(11)
C84 C77 C78 123.8(14)
C84 C77 Ir3 112.2(8)
C78 C77 Ir3 70.3(6)
C77 C78 C79 123.1(11)
C77 C78 Ir3 69.2(7)
C79 C78 Ir3 115.4(9)
C78 C79 C80 109.8(11)
C81 C80 C79 112.6(12)
C82 C81 C80 131.2(13)
C82 C81 Ir3 71.4(7)
C80 C81 Ir3 108.5(8)
C81 C82 C83 123.8(13)
C81 C82 Ir3 72.7(7)
C83 C82 Ir3 111.9(8)
C84 C83 C82 112.1(10)
C77 C84 C83 116.1(11)
N7 C85 N8 122.1(9)
N7 C85 Ir4 118.9(8)
N8 C85 Ir4 119.0(7)
C87 C86 N7 114.9(11)
O7 C87 C86 112.8(11)
O7 C87 C88 103.5(12)
C86 C87 C88 112.7(13)
O8 C88 C87 102.5(11)
O8 C88 C89 110.2(10)
C87 C88 C89 111.3(12)
C88 C89 N8 113.1(10)
O7 C90 O8 106.5(15)
O7 C90 C92 119(2)
O8 C90 C92 101.4(14)
O7 C90 C91 110.7(17)
O8 C90 C91 106.6(18)
C92 C90 C91 111.5(17)
N7 C93 C94 112.2(9)
N7 C93 C98 112.2(10)
C94 C93 C98 109.8(9)
C95 C94 C93 109.1(9)
C96 C95 C94 112.2(11)
C95 C96 C97 111.9(11)
C98 C97 C96 114.5(13)
C97 C98 C93 107.1(11)
N8 C99 C100 109.9(9)
N8 C99 C104 112.0(10)
C100 C99 C104 111.8(9)
C99 C100 C101 110.0(10)
C102 C101 C100 108.4(12)
C103 C102 C101 112.5(11)
C102 C103 C104 109.0(11)
C99 C104 C103 108.8(10)
C106 C105 C112 123.6(14)
C106 C105 Ir4 70.8(7)
C112 C105 Ir4 114.3(9)
C105 C106 C107 123.6(12)
C105 C106 Ir4 71.2(7)
C107 C106 Ir4 108.5(8)
C108 C107 C106 115.1(12)
C107 C108 C109 118.6(11)
C110 C109 C108 122.4(11)
C110 C109 Ir4 68.1(6)
C108 C109 Ir4 107.9(8)
C109 C110 C111 125.3(12)
C109 C110 Ir4 73.2(7)
C111 C110 Ir4 113.1(9)
C110 C111 C112 115.7(11)
C105 C112 C111 109.1(11)

loop_
_geom_bond_atom_site_label_1
_geom_bond_atom_site_label_2
_geom_bond_distance
Ir1 C1 2.105(12)
Ir1 C26 2.157(9)
Ir1 C21 2.166(11)
Ir1 C22 2.177(10)
Ir1 C25 2.197(10)
Ir1 Br1 2.5080(18)
O1 C3 1.391(14)
O1 C6 1.492(14)
N1 C1 1.360(14)
N1 C2 1.446(14)
N1 C9 1.500(12)
C1 N2 1.369(12)
Ir2 C29 2.077(12)
Ir2 C49 2.107(11)
Ir2 C50 2.120(11)
Ir2 C54 2.149(12)
Ir2 C53 2.225(10)
Ir2 Br2 2.4893(17)
O2 C6 1.397(19)
O2 C4 1.432(13)
N2 C5 1.436(13)
N2 C15 1.476(14)
C2 C3 1.573(15)
Ir3 C57 2.096(11)
Ir3 C77 2.129(12)
Ir3 C78 2.144(12)
Ir3 C82 2.183(11)
Ir3 C81 2.199(12)
Ir3 Br3 2.4727(17)
O3 C34 1.42(2)
O3 C31 1.427(14)
N3 C29 1.380(12)
N3 C37 1.457(14)
N3 C30 1.506(13)
C3 C4 1.475(16)
Ir4 C85 2.074(11)
Ir4 C110 2.106(12)
Ir4 C106 2.150(11)
Ir4 C105 2.155(11)
Ir4 C109 2.173(11)
Ir4 Br4 2.5014(19)
O4 C32 1.408(15)
O4 C34 1.410(17)
N4 C29 1.328(15)
N4 C43 1.465(13)
N4 C33 1.512(14)
C4 C5 1.508(17)
O5 C62 1.418(19)
O5 C59 1.441(14)
N5 C57 1.328(12)
N5 C58 1.473(13)
N5 C65 1.518(13)
O6 C60 1.416(14)
O6 C62 1.481(17)
N6 C57 1.382(13)
N6 C61 1.501(13)
N6 C71 1.510(12)
C6 C7 1.46(2)
C6 C8 1.50(2)
O7 C90 1.39(2)
O7 C87 1.401(16)
N7 C85 1.340(13)
N7 C86 1.492(14)
N7 C93 1.494(14)
O8 C88 1.445(15)
O8 C90 1.470(18)
N8 C85 1.401(15)
N8 C99 1.487(13)
N8 C89 1.490(14)
C9 C14 1.542(15)
C9 C10 1.555(14)
C10 C11 1.484(14)
C11 C12 1.494(17)
C12 C13 1.558(16)
C13 C14 1.529(15)
C15 C16 1.504(15)
C15 C20 1.517(15)
C16 C17 1.503(19)
C17 C18 1.577(17)
C18 C19 1.531(16)
C19 C20 1.547(18)
C21 C22 1.330(14)
C21 C28 1.469(17)
C22 C23 1.489(16)
C23 C24 1.489(17)
C24 C25 1.575(14)
C25 C26 1.391(16)
C26 C27 1.435(16)
C27 C28 1.569(16)
C30 C31 1.519(17)
C31 C32 1.445(17)
C32 C33 1.456(16)
C34 C36 1.47(2)
C34 C35 1.55(2)
C37 C42 1.519(15)
C37 C38 1.548(15)
C38 C39 1.527(18)
C39 C40 1.475(17)
C40 C41 1.499(17)
C41 C42 1.577(19)
C43 C44 1.538(16)
C43 C48 1.594(16)
C44 C45 1.523(15)
C45 C46 1.486(18)
C46 C47 1.462(18)
C47 C48 1.578(17)
C49 C50 1.385(16)
C49 C56 1.531(17)
C50 C51 1.582(15)
C51 C52 1.457(17)
C52 C53 1.519(19)
C53 C54 1.417(15)
C54 C55 1.56(2)
C55 C56 1.398(19)
C58 C59 1.508(17)
C59 C60 1.462(17)
C60 C61 1.477(14)
C62 C64 1.50(2)
C62 C63 1.54(2)
C65 C66 1.497(15)
C65 C70 1.526(15)
C66 C67 1.555(18)
C67 C68 1.476(16)
C68 C69 1.514(16)
C69 C70 1.532(16)
C71 C76 1.492(16)
C71 C72 1.527(15)
C72 C73 1.540(14)
C73 C74 1.561(18)
C74 C75 1.498(18)
C75 C76 1.534(16)
C77 C84 1.440(16)
C77 C78 1.481(19)
C78 C79 1.505(18)
C79 C80 1.570(18)
C80 C81 1.481(17)
C81 C82 1.351(17)
C82 C83 1.530(19)
C83 C84 1.514(19)
C86 C87 1.445(18)
C87 C88 1.467(18)
C88 C89 1.481(15)
C90 C92 1.56(3)
C90 C91 1.61(3)
C93 C94 1.547(15)
C93 C98 1.584(15)
C94 C95 1.534(15)
C95 C96 1.489(17)
C96 C97 1.519(18)
C97 C98 1.50(2)
C99 C100 1.492(16)
C99 C104 1.531(16)
C100 C101 1.569(17)
C101 C102 1.557(18)
C102 C103 1.533(18)
C103 C104 1.550(15)
C105 C106 1.399(16)
C105 C112 1.559(19)
C106 C107 1.575(17)
C107 C108 1.394(18)
C108 C109 1.581(17)
C109 C110 1.422(16)
C110 C111 1.476(16)
C111 C112 1.571(19)
